data_4342334
loop_
_publ_author_name
'Aulakh, Darpandeep'
'Varghese, Juby R.'
'Wriedt, Mario'

_publ_section_title
;
 A new design strategy to access zwitterionic metal-organic frameworks
 from anionic viologen derivates.
;
_journal_issue 4
_journal_name_full 'Inorganic chemistry'
_journal_page_first 1756
_journal_page_last 1764
_journal_paper_doi 10.1021/ic5026813
_journal_volume 54
_journal_year 2015
_chemical_formula_moiety 'C28 H28 Mn N2 O13'
_chemical_formula_sum 'C28 H28 Mn N2 O13'
_chemical_formula_weight 655.46
_space_group_crystal_system monoclinic
_space_group_IT_number 14
_space_group_name_Hall '-P 2yn'
_space_group_name_H-M_alt 'P 1 21/n 1'
_symmetry_space_group_name_Hall '-P 2yn'
_symmetry_space_group_name_H-M 'P 1 21/n 1'
_atom_sites_solution_hydrogens mixed
_audit_creation_method SHELXL-2014/6
_cell_angle_alpha 90
_cell_angle_beta 98.5482(9)
_cell_angle_gamma 90
_cell_formula_units_Z 4
_cell_length_a 12.5007(2)
_cell_length_b 12.7914(3)
_cell_length_c 18.5855(5)
_cell_measurement_temperature 170(2)
_cell_volume 2938.83(12)
_computing_cell_refinement 'APEX2 (Bruker, 2013)'
_computing_data_collection 'APEX2 (Bruker, 2013)'
_computing_data_reduction 'APEX2 (Bruker, 2013)'
_computing_molecular_graphics 'SHELXP-2014/6 (Sheldrick, 2014)'
_computing_structure_refinement 'SHELXL-2014/6 (Sheldrick, 2014)'
_computing_structure_solution 'SHELXT-2014/6 (Sheldrick, 2014)'
_diffrn_ambient_temperature 170(2)
_diffrn_measured_fraction_theta_full 0.999
_diffrn_measured_fraction_theta_max 0.999
_diffrn_measurement_device_type 'Bruker APEX II CCD area detector'
_diffrn_measurement_method 'omega scans'
_diffrn_radiation_type MoK\a
_diffrn_radiation_wavelength 0.71073
_diffrn_reflns_av_R_equivalents 0.0658
_diffrn_reflns_av_unetI/netI 0.0578
_diffrn_reflns_Laue_measured_fraction_full 0.999
_diffrn_reflns_Laue_measured_fraction_max 0.999
_diffrn_reflns_limit_h_max 16
_diffrn_reflns_limit_h_min -16
_diffrn_reflns_limit_k_max 17
_diffrn_reflns_limit_k_min -17
_diffrn_reflns_limit_l_max 24
_diffrn_reflns_limit_l_min -24
_diffrn_reflns_number 40425
_diffrn_reflns_point_group_measured_fraction_full 0.999
_diffrn_reflns_point_group_measured_fraction_max 0.999
_diffrn_reflns_theta_full 25.242
_diffrn_reflns_theta_max 28.291
_diffrn_reflns_theta_min 1.844
_diffrn_source 'fine-focus sealed tube'
_exptl_absorpt_coefficient_mu 0.520
_exptl_absorpt_correction_T_max 0.954
_exptl_absorpt_correction_T_min 0.926
_exptl_absorpt_correction_type multi-scan
_exptl_absorpt_process_details 'SADABS (Sheldrick 2014)'
_exptl_crystal_colour '&#x00E7;lear white'
_exptl_crystal_density_diffrn 1.481
_exptl_crystal_description block
_exptl_crystal_F_000 1356
_exptl_crystal_size_max 0.15
_exptl_crystal_size_mid 0.11
_exptl_crystal_size_min 0.09
_refine_diff_density_max 0.792
_refine_diff_density_min -0.446
_refine_diff_density_rms 0.084
_refine_ls_extinction_method none
_refine_ls_goodness_of_fit_ref 1.016
_refine_ls_hydrogen_treatment constr
_refine_ls_matrix_type full
_refine_ls_number_parameters 397
_refine_ls_number_reflns 7292
_refine_ls_number_restraints 0
_refine_ls_restrained_S_all 1.016
_refine_ls_R_factor_all 0.0909
_refine_ls_R_factor_gt 0.0533
_refine_ls_shift/su_max 0.001
_refine_ls_shift/su_mean 0.000
_refine_ls_structure_factor_coef Fsqd
_refine_ls_weighting_details 'w=1/[\s^2^(Fo^2^)+(0.0855P)^2^+0.7439P] where P=(Fo^2^+2Fc^2^)/3'
_refine_ls_weighting_scheme calc
_refine_ls_wR_factor_gt 0.1362
_refine_ls_wR_factor_ref 0.1564
_reflns_Friedel_coverage 0.000
_reflns_number_gt 4844
_reflns_number_total 7292
_reflns_threshold_expression 'I > 2\s(I)'
_cod_data_source_file ic5026813_si_002.cif
_cod_data_source_block jv92_sq
_cod_depositor_comments 'Adding full bibliography for 4342334--4342335.cif.'
_cod_database_code 4342334
_shelx_space_group_comment
;
The symmetry employed for this shelxl refinement is uniquely defined
by the following loop, which should always be used as a source of
symmetry information in preference to the above space-group names.
They are only intended as comments.
;
_shelxl_version_number 2014/6

loop_
_space_group_symop_operation_xyz
'x, y, z'
'-x+1/2, y+1/2, -z+1/2'
'-x, -y, -z'
'x-1/2, -y-1/2, z-1/2'

loop_
_atom_site_label
_atom_site_type_symbol
_atom_site_fract_x
_atom_site_fract_y
_atom_site_fract_z
_atom_site_U_iso_or_equiv
_atom_site_adp_type
_atom_site_occupancy
_atom_site_site_symmetry_order
_atom_site_calc_flag
_atom_site_refinement_flags_posn
_atom_site_refinement_flags_adp
Mn1 Mn -0.71798(3) 0.93241(3) 0.50338(2) 0.02672(13) Uani 1 1 d . .
O1 O -0.61745(15) 0.90629(16) 0.60790(11) 0.0308(5) Uani 1 1 d . .
O2 O -0.73120(16) 0.80865(18) 0.66196(12) 0.0377(5) Uani 1 1 d . .
O3 O -0.49345(18) 0.7687(2) 0.98330(12) 0.0476(6) Uani 1 1 d . .
O4 O -0.64055(18) 0.71040(19) 0.91582(13) 0.0459(6) Uani 1 1 d . .
O5 O 0.63264(18) 0.77299(19) 0.59352(12) 0.0461(6) Uani 1 1 d . .
O6 O 0.4948(2) 0.69096(17) 0.52640(11) 0.0449(6) Uani 1 1 d . .
O7 O 0.76480(15) 0.64923(18) 0.83245(11) 0.0389(5) Uani 1 1 d . .
O8 O 0.66887(16) 0.55291(15) 0.89904(10) 0.0299(4) Uani 1 1 d . .
N1 N -0.20204(17) 0.90332(17) 0.78987(13) 0.0255(5) Uani 1 1 d . .
N2 N 0.21576(17) 0.56463(17) 0.72592(14) 0.0269(5) Uani 1 1 d . .
C1 C -0.6449(2) 0.8587(2) 0.66180(15) 0.0242(6) Uani 1 1 d . .
C2 C -0.56764(19) 0.8636(2) 0.73164(14) 0.0211(5) Uani 1 1 d . .
C3 C -0.5933(2) 0.8138(2) 0.79310(15) 0.0223(5) Uani 1 1 d . .
H3 H -0.6602 0.7778 0.7906 0.027 Uiso 1 1 calc R U
C4 C -0.52288(19) 0.8157(2) 0.85812(15) 0.0223(5) Uani 1 1 d . .
C5 C -0.5541(2) 0.7604(2) 0.92413(17) 0.0309(6) Uani 1 1 d . .
C6 C -0.4246(2) 0.8676(2) 0.86161(15) 0.0232(5) Uani 1 1 d . .
H6 H -0.3756 0.8686 0.9059 0.028 Uiso 1 1 calc R U
C7 C -0.3978(2) 0.91825(19) 0.80033(15) 0.0222(5) Uani 1 1 d . .
C8 C -0.4698(2) 0.91737(19) 0.73593(15) 0.0222(5) Uani 1 1 d . .
H8 H -0.4525 0.9536 0.6945 0.027 Uiso 1 1 calc R U
C9 C -0.2908(2) 0.9750(2) 0.80460(17) 0.0272(6) Uani 1 1 d . .
H9A H -0.2980 1.0327 0.7687 0.033 Uiso 1 1 calc R U
H9B H -0.2717 1.0059 0.8537 0.033 Uiso 1 1 calc R U
C10 C -0.2067(2) 0.8579(2) 0.72470(16) 0.0282(6) Uani 1 1 d . .
H10 H -0.2666 0.8715 0.6881 0.034 Uiso 1 1 calc R U
C11 C -0.1261(2) 0.7918(2) 0.70990(17) 0.0291(6) Uani 1 1 d . .
H11 H -0.1312 0.7594 0.6635 0.035 Uiso 1 1 calc R U
C12 C -0.0370(2) 0.7720(2) 0.76268(17) 0.0280(6) Uani 1 1 d . .
C13 C -0.0333(2) 0.8219(2) 0.82909(18) 0.0330(7) Uani 1 1 d . .
H13 H 0.0269 0.8115 0.8660 0.040 Uiso 1 1 calc R U
C14 C -0.1169(2) 0.8869(2) 0.84197(18) 0.0316(7) Uani 1 1 d . .
H14 H -0.1141 0.9201 0.8879 0.038 Uiso 1 1 calc R U
C15 C 0.0516(2) 0.6990(2) 0.74885(17) 0.0280(6) Uani 1 1 d . .
C16 C 0.0645(2) 0.6676(2) 0.67909(18) 0.0345(7) Uani 1 1 d . .
H16 H 0.0163 0.6926 0.6384 0.041 Uiso 1 1 calc R U
C17 C 0.1471(2) 0.6002(2) 0.66880(18) 0.0336(7) Uani 1 1 d . .
H17 H 0.1553 0.5789 0.6210 0.040 Uiso 1 1 calc R U
C18 C 0.2045(2) 0.5925(2) 0.79353(17) 0.0312(6) Uani 1 1 d . .
H18 H 0.2532 0.5657 0.8334 0.037 Uiso 1 1 calc R U
C19 C 0.1231(2) 0.6596(2) 0.80634(18) 0.0327(7) Uani 1 1 d . .
H19 H 0.1161 0.6789 0.8548 0.039 Uiso 1 1 calc R U
C20 C 0.3067(2) 0.4925(2) 0.71519(17) 0.0291(6) Uani 1 1 d . .
H20A H 0.2889 0.4563 0.6678 0.035 Uiso 1 1 calc R U
H20B H 0.3152 0.4388 0.7540 0.035 Uiso 1 1 calc R U
C21 C 0.4123(2) 0.55138(19) 0.71690(15) 0.0231(6) Uani 1 1 d . .
C22 C 0.4320(2) 0.6034(2) 0.65435(14) 0.0235(5) Uani 1 1 d . .
H22 H 0.3787 0.6031 0.6122 0.028 Uiso 1 1 calc R U
C23 C 0.5291(2) 0.6559(2) 0.65310(14) 0.0225(5) Uani 1 1 d . .
C24 C 0.5532(2) 0.7116(2) 0.58566(16) 0.0310(6) Uani 1 1 d . .
C25 C 0.60569(19) 0.65500(19) 0.71528(14) 0.0201(5) Uani 1 1 d . .
H25 H 0.6720 0.6911 0.7148 0.024 Uiso 1 1 calc R U
C26 C 0.58861(19) 0.60301(19) 0.77828(14) 0.0188(5) Uani 1 1 d . .
C27 C 0.6805(2) 0.6023(2) 0.84195(14) 0.0235(5) Uani 1 1 d . .
C28 C 0.4899(2) 0.55117(19) 0.77826(14) 0.0213(5) Uani 1 1 d . .
H28 H 0.4762 0.5155 0.8208 0.026 Uiso 1 1 calc R U
O1W O -0.78174(17) 0.77644(17) 0.52020(12) 0.0408(5) Uani 1 1 d . .
H1O1 H -0.8472 0.7601 0.5091 0.061 Uiso 1 1 d R U
H2O1 H -0.7798 0.7795 0.5655 0.061 Uiso 1 1 d R U
O2W O -0.63269(17) 1.08058(16) 0.50722(12) 0.0391(5) Uani 1 1 d . .
H1O2 H -0.5783 1.0942 0.5381 0.059 Uiso 1 1 d R U
H2O2 H -0.6451 1.1278 0.4757 0.059 Uiso 1 1 d R U
O3W O -0.84246(16) 1.00637(17) 0.55446(12) 0.0407(5) Uani 1 1 d . .
H1O3 H -0.8949 0.9680 0.5605 0.061 Uiso 1 1 d R U
H2O3 H -0.8565 1.0703 0.5575 0.061 Uiso 1 1 d R U
O4W O -0.58753(15) 0.86257(16) 0.44912(11) 0.0326(5) Uani 1 1 d . .
H1O4 H -0.6256 0.8517 0.4086 0.049 Uiso 1 1 d R U
H2O4 H -0.5734 0.8071 0.4728 0.049 Uiso 1 1 d R U
O5W O -1.01349(17) 0.88990(17) 0.58140(12) 0.0396(5) Uani 1 1 d . .
H1O5 H -1.0290 0.8457 0.5481 0.059 Uiso 1 1 d R U
H2O5 H -1.0724 0.9222 0.5719 0.059 Uiso 1 1 d R U

loop_
_atom_site_aniso_label
_atom_site_aniso_U_11
_atom_site_aniso_U_22
_atom_site_aniso_U_33
_atom_site_aniso_U_23
_atom_site_aniso_U_13
_atom_site_aniso_U_12
Mn1 0.0260(2) 0.0316(2) 0.0219(2) 0.00005(18) 0.00135(16) 0.00126(18)
O1 0.0298(10) 0.0376(11) 0.0238(10) 0.0036(9) 0.0004(8) -0.0018(9)
O2 0.0254(10) 0.0522(13) 0.0334(12) 0.0072(10) -0.0026(9) -0.0088(10)
O3 0.0395(12) 0.0705(17) 0.0316(13) 0.0192(12) 0.0011(10) -0.0035(12)
O4 0.0395(12) 0.0538(14) 0.0462(15) 0.0176(11) 0.0117(11) -0.0130(11)
O5 0.0435(13) 0.0627(15) 0.0326(12) 0.0240(11) 0.0070(10) -0.0084(12)
O6 0.0738(16) 0.0379(12) 0.0200(11) 0.0051(9) -0.0022(11) 0.0042(11)
O7 0.0264(10) 0.0622(14) 0.0257(11) 0.0114(10) -0.0040(8) -0.0148(10)
O8 0.0305(10) 0.0386(11) 0.0202(10) 0.0053(8) 0.0018(8) -0.0068(9)
N1 0.0164(10) 0.0230(11) 0.0377(14) 0.0033(10) 0.0053(10) -0.0028(9)
N2 0.0167(10) 0.0255(11) 0.0379(14) 0.0040(10) 0.0024(9) -0.0031(9)
C1 0.0246(13) 0.0251(13) 0.0224(14) -0.0002(11) 0.0019(11) 0.0031(11)
C2 0.0184(12) 0.0225(12) 0.0224(13) 0.0002(10) 0.0031(10) 0.0039(10)
C3 0.0165(11) 0.0213(12) 0.0293(14) 0.0002(11) 0.0047(10) 0.0021(10)
C4 0.0198(12) 0.0236(12) 0.0244(13) 0.0039(11) 0.0063(10) 0.0048(10)
C5 0.0271(14) 0.0333(15) 0.0337(16) 0.0102(13) 0.0093(12) 0.0065(12)
C6 0.0182(12) 0.0269(13) 0.0238(13) 0.0014(11) 0.0008(10) 0.0031(10)
C7 0.0161(11) 0.0223(12) 0.0282(14) 0.0002(11) 0.0041(10) -0.0001(10)
C8 0.0223(12) 0.0211(12) 0.0243(13) 0.0020(10) 0.0069(10) 0.0042(10)
C9 0.0206(13) 0.0234(13) 0.0379(16) 0.0005(12) 0.0054(11) -0.0013(11)
C10 0.0181(12) 0.0310(14) 0.0357(16) 0.0074(12) 0.0045(11) -0.0028(11)
C11 0.0253(13) 0.0293(14) 0.0337(16) 0.0079(12) 0.0082(12) -0.0007(11)
C12 0.0164(12) 0.0228(13) 0.0454(18) 0.0063(12) 0.0071(12) -0.0052(10)
C13 0.0206(13) 0.0292(14) 0.0472(19) 0.0021(14) -0.0010(12) -0.0040(12)
C14 0.0214(13) 0.0289(14) 0.0432(18) -0.0040(13) 0.0003(12) -0.0041(12)
C15 0.0182(12) 0.0235(13) 0.0430(17) 0.0065(12) 0.0068(12) -0.0053(11)
C16 0.0236(14) 0.0373(16) 0.0421(18) 0.0095(14) 0.0031(13) 0.0032(12)
C17 0.0260(14) 0.0401(16) 0.0346(17) 0.0062(13) 0.0044(12) 0.0019(13)
C18 0.0259(14) 0.0323(15) 0.0343(17) 0.0055(13) 0.0004(12) 0.0023(12)
C19 0.0278(14) 0.0343(15) 0.0369(17) 0.0047(13) 0.0080(12) 0.0039(12)
C20 0.0204(13) 0.0250(13) 0.0418(17) 0.0011(12) 0.0049(12) 0.0017(11)
C21 0.0175(12) 0.0211(12) 0.0307(15) -0.0016(11) 0.0039(10) 0.0042(10)
C22 0.0224(12) 0.0249(12) 0.0217(13) 0.0021(11) -0.0019(10) 0.0053(11)
C23 0.0237(12) 0.0232(13) 0.0207(13) 0.0015(10) 0.0032(10) 0.0065(10)
C24 0.0365(16) 0.0334(15) 0.0241(15) 0.0101(12) 0.0084(12) 0.0097(13)
C25 0.0181(11) 0.0208(12) 0.0220(13) 0.0012(10) 0.0048(10) 0.0039(10)
C26 0.0182(11) 0.0193(11) 0.0190(12) -0.0003(10) 0.0032(10) 0.0024(10)
C27 0.0270(13) 0.0253(12) 0.0178(13) -0.0027(11) 0.0023(10) 0.0010(11)
C28 0.0238(13) 0.0217(12) 0.0199(13) 0.0032(10) 0.0081(10) 0.0038(10)
O1W 0.0395(12) 0.0421(12) 0.0386(13) -0.0020(10) -0.0010(10) -0.0074(10)
O2W 0.0388(12) 0.0369(12) 0.0390(13) 0.0092(10) -0.0031(10) -0.0061(9)
O3W 0.0391(12) 0.0437(13) 0.0399(13) -0.0061(10) 0.0076(10) 0.0048(10)
O4W 0.0291(10) 0.0410(11) 0.0261(11) 0.0032(9) -0.0009(8) 0.0026(9)
O5W 0.0408(12) 0.0454(12) 0.0323(12) -0.0064(10) 0.0041(10) 0.0065(10)

loop_
_atom_type_symbol
_atom_type_description
_atom_type_scat_dispersion_real
_atom_type_scat_dispersion_imag
_atom_type_scat_source
C C 0.0033 0.0016 'International Tables Vol C Tables 4.2.6.8 and 6.1.1.4'
H H 0.0000 0.0000 'International Tables Vol C Tables 4.2.6.8 and 6.1.1.4'
N N 0.0061 0.0033 'International Tables Vol C Tables 4.2.6.8 and 6.1.1.4'
O O 0.0106 0.0060 'International Tables Vol C Tables 4.2.6.8 and 6.1.1.4'
Mn Mn 0.3368 0.7283 'International Tables Vol C Tables 4.2.6.8 and 6.1.1.4'

loop_
_geom_angle_atom_site_label_1
_geom_angle_atom_site_label_2
_geom_angle_atom_site_label_3
_geom_angle
_geom_angle_site_symmetry_3
O3W Mn1 O2W 89.17(9) .
O3W Mn1 O1 91.90(8) .
O2W Mn1 O1 83.63(8) .
O3W Mn1 O1W 92.01(9) .
O2W Mn1 O1W 168.25(8) .
O1 Mn1 O1W 84.65(8) .
O3W Mn1 O4W 177.63(8) .
O2W Mn1 O4W 88.63(8) .
O1 Mn1 O4W 88.74(7) .
O1W Mn1 O4W 90.33(8) .
O3W Mn1 O8 86.56(8) 4_475
O2W Mn1 O8 101.53(8) 4_475
O1 Mn1 O8 174.57(8) 4_475
O1W Mn1 O8 90.21(8) 4_475
O4W Mn1 O8 93.01(7) 4_475
C1 O1 Mn1 126.37(17) .
C27 O8 Mn1 123.45(17) 4_776
C10 N1 C14 120.5(2) .
C10 N1 C9 119.9(2) .
C14 N1 C9 119.6(2) .
C18 N2 C17 120.7(2) .
C18 N2 C20 118.5(2) .
C17 N2 C20 120.8(3) .
O2 C1 O1 125.7(2) .
O2 C1 C2 117.6(2) .
O1 C1 C2 116.8(2) .
C3 C2 C8 119.2(2) .
C3 C2 C1 119.7(2) .
C8 C2 C1 121.1(2) .
C4 C3 C2 121.0(2) .
C3 C4 C6 119.5(2) .
C3 C4 C5 119.4(2) .
C6 C4 C5 121.1(2) .
O3 C5 O4 123.8(3) .
O3 C5 C4 118.6(3) .
O4 C5 C4 117.5(3) .
C4 C6 C7 120.2(2) .
C8 C7 C6 119.8(2) .
C8 C7 C9 120.3(2) .
C6 C7 C9 119.9(2) .
C7 C8 C2 120.3(2) .
N1 C9 C7 111.8(2) .
N1 C10 C11 120.9(3) .
C10 C11 C12 120.3(3) .
C13 C12 C11 117.4(3) .
C13 C12 C15 120.8(3) .
C11 C12 C15 121.7(3) .
C14 C13 C12 120.4(3) .
N1 C14 C13 120.4(3) .
C19 C15 C16 117.7(3) .
C19 C15 C12 120.2(3) .
C16 C15 C12 122.1(3) .
C17 C16 C15 120.2(3) .
N2 C17 C16 120.4(3) .
N2 C18 C19 120.8(3) .
C18 C19 C15 120.2(3) .
N2 C20 C21 111.4(2) .
C28 C21 C22 120.0(2) .
C28 C21 C20 121.2(2) .
C22 C21 C20 118.8(2) .
C23 C22 C21 120.5(2) .
C25 C23 C22 118.6(2) .
C25 C23 C24 119.8(2) .
C22 C23 C24 121.6(2) .
O6 C24 O5 125.4(3) .
O6 C24 C23 117.8(3) .
O5 C24 C23 116.7(3) .
C23 C25 C26 122.2(2) .
C25 C26 C28 118.1(2) .
C25 C26 C27 117.7(2) .
C28 C26 C27 124.1(2) .
O7 C27 O8 124.4(2) .
O7 C27 C26 116.3(2) .
O8 C27 C26 119.3(2) .
C21 C28 C26 120.6(2) .

loop_
_geom_bond_atom_site_label_1
_geom_bond_atom_site_label_2
_geom_bond_distance
_geom_bond_site_symmetry_2
Mn1 O3W 2.158(2) .
Mn1 O2W 2.171(2) .
Mn1 O1 2.1769(19) .
Mn1 O1W 2.188(2) .
Mn1 O4W 2.228(2) .
Mn1 O8 2.2318(19) 4_475
O1 C1 1.263(3) .
O2 C1 1.255(3) .
O3 C5 1.244(4) .
O4 C5 1.246(4) .
O5 C24 1.257(4) .
O6 C24 1.256(4) .
O7 C27 1.248(3) .
O8 C27 1.262(3) .
O8 Mn1 2.2318(19) 4_776
N1 C10 1.337(4) .
N1 C14 1.345(4) .
N1 C9 1.495(3) .
N2 C18 1.333(4) .
N2 C17 1.342(4) .
N2 C20 1.501(3) .
C1 C2 1.500(3) .
C2 C3 1.387(4) .
C2 C8 1.395(4) .
C3 C4 1.385(4) .
C4 C6 1.389(3) .
C4 C5 1.516(4) .
C6 C7 1.394(4) .
C7 C8 1.387(4) .
C7 C9 1.513(3) .
C10 C11 1.374(4) .
C11 C12 1.394(4) .
C12 C13 1.384(4) .
C12 C15 1.500(4) .
C13 C14 1.383(4) .
C15 C19 1.382(4) .
C15 C16 1.389(4) .
C16 C17 1.380(4) .
C18 C19 1.380(4) .
C20 C21 1.516(4) .
C21 C28 1.383(4) .
C21 C22 1.393(4) .
C22 C23 1.390(4) .
C23 C25 1.387(3) .
C23 C24 1.511(4) .
C25 C26 1.390(4) .
C26 C28 1.401(3) .
C26 C27 1.522(3) .
